data_1516960
loop_
_publ_author_name
'Takashi Tsuno'
'Haruka Iwabe'
'Henri Brunner'

_publ_section_title
;
 Synthesis and structural characterization of isomeric palladium(II)
 complexes with chiral N,O-bidentate ligands
;
_journal_name_full
;
Inorganica Chimica Acta
;
_journal_page_first 262
_journal_page_last 266
_journal_volume 400
_journal_year 2013
_chemical_absolute_configuration rm
_chemical_compound_source 'synthesis as described'
_chemical_formula_moiety 'C38 H32 N2 O2 Pd, C H2 Cl2'
_chemical_formula_sum 'C39 H34 Cl2 N2 O2 Pd'
_chemical_formula_weight 739.98
_space_group_IT_number 18
_symmetry_cell_setting orthorhombic
_symmetry_Int_Tables_number 18
_symmetry_space_group_name_Hall 'P 2 2ab'
_symmetry_space_group_name_H-M 'P 21 21 2'
_atom_sites_solution_hydrogens geom
_atom_sites_solution_primary direct
_atom_sites_solution_secondary difmap
_cell_angle_alpha 90
_cell_angle_beta 90
_cell_angle_gamma 90
_cell_formula_units_Z 2
_cell_length_a 14.654(5)
_cell_length_b 11.152(5)
_cell_length_c 10.050(3)
_cell_measurement_reflns_used 15498
_cell_measurement_temperature 173(2)
_cell_measurement_theta_max 27.46
_cell_measurement_theta_min 3.06
_cell_measurement_wavelength 0.71073
_cell_volume 1642.4(10)
_computing_molecular_graphics 'Ortep-3 for Windows (Farrugia, 1997)'
_computing_publication_material 'WinGX publication routines (Farrugia, 1999)'
_computing_structure_refinement 'SHELXL-97 (Sheldrick, 2008)'
_computing_structure_solution 'DIRDIF08 (Beurskens et al, 2008)'
_diffrn_ambient_temperature 173(2)
_diffrn_measured_fraction_theta_full 0.996
_diffrn_measured_fraction_theta_max 0.996
_diffrn_measurement_device_type 'Rigaku RAPID-RAXIS'
_diffrn_measurement_method \w
_diffrn_radiation_monochromator graphite
_diffrn_radiation_probe x-ray
_diffrn_radiation_source 'fine-focus sealed tube'
_diffrn_radiation_type MoK\a
_diffrn_radiation_wavelength 0.71073
_diffrn_reflns_av_R_equivalents 0.032
_diffrn_reflns_av_unetI/netI 0.0242
_diffrn_reflns_limit_h_max 18
_diffrn_reflns_limit_h_min -18
_diffrn_reflns_limit_k_max 14
_diffrn_reflns_limit_k_min -14
_diffrn_reflns_limit_l_max 13
_diffrn_reflns_limit_l_min -12
_diffrn_reflns_number 16049
_diffrn_reflns_theta_full 27.46
_diffrn_reflns_theta_max 27.46
_diffrn_reflns_theta_min 3.06
_exptl_absorpt_coefficient_mu 0.766
_exptl_absorpt_correction_T_max 0.7700
_exptl_absorpt_correction_T_min 0.5147
_exptl_absorpt_correction_type multi-scan
_exptl_crystal_colour orange
_exptl_crystal_density_diffrn 1.496
_exptl_crystal_density_method 'not measured'
_exptl_crystal_description prism
_exptl_crystal_F_000 756
_exptl_crystal_size_max 0.50
_exptl_crystal_size_mid 0.30
_exptl_crystal_size_min 0.18
_refine_diff_density_max 0.209
_refine_diff_density_min -0.41
_refine_diff_density_rms 0.045
_refine_ls_abs_structure_details 'Flack H D (1983), Acta Cryst. A39, 876-881'
_refine_ls_abs_structure_Flack -0.042(19)
_refine_ls_extinction_method none
_refine_ls_goodness_of_fit_ref 1.117
_refine_ls_hydrogen_treatment constr
_refine_ls_matrix_type full
_refine_ls_number_parameters 209
_refine_ls_number_reflns 3745
_refine_ls_number_restraints 0
_refine_ls_restrained_S_all 1.117
_refine_ls_R_factor_all 0.0212
_refine_ls_R_factor_gt 0.0199
_refine_ls_shift/su_max 0
_refine_ls_shift/su_mean 0
_refine_ls_structure_factor_coef Fsqd
_refine_ls_weighting_details 'calc w=1/[\s^2^(Fo^2^)+(0.0171P)^2^+0.4115P] where P=(Fo^2^+2Fc^2^)/3'
_refine_ls_weighting_scheme calc
_refine_ls_wR_factor_gt 0.0463
_refine_ls_wR_factor_ref 0.0467
_reflns_number_gt 3602
_reflns_number_total 3745
_reflns_threshold_expression >2\s(I)
_cod_data_source_file ICA-2013-400-262-266-1.cif
_cod_data_source_block pd
_cod_database_code 1516960

loop_
_symmetry_equiv_pos_as_xyz
'x, y, z'
'x+1/2, -y+1/2, -z'
'-x+1/2, y+1/2, -z'
'-x, -y, z'

loop_
_atom_site_label
_atom_site_type_symbol
_atom_site_fract_x
_atom_site_fract_y
_atom_site_fract_z
_atom_site_U_iso_or_equiv
_atom_site_adp_type
_atom_site_occupancy
_atom_site_symmetry_multiplicity
_atom_site_calc_flag
_atom_site_refinement_flags
Pd1 Pd 0 0.5 0.788909(16) 0.01959(5) Uani 1 2 d S
Cl1 Cl 0.90913(6) 0.05370(7) 0.00109(9) 0.0661(2) Uani 1 1 d .
O1 O 0.03755(9) 0.32876(11) 0.78065(14) 0.0254(3) Uani 1 1 d .
C8 C -0.42798(15) 0.6723(2) 0.5602(2) 0.0373(5) Uani 1 1 d .
H8 H -0.4797 0.6245 0.5395 0.045 Uiso 1 1 calc R
N1 N -0.13206(10) 0.45049(14) 0.80252(16) 0.0215(3) Uani 1 1 d .
C13 C -0.24108(13) 0.28134(17) 0.85070(19) 0.0240(4) Uani 1 1 d .
C16 C -0.40574(16) 0.1724(2) 0.7788(2) 0.0377(5) Uani 1 1 d .
H16 H -0.4618 0.1355 0.7546 0.045 Uiso 1 1 calc R
C5 C 0.27607(14) 0.18728(19) 0.62079(19) 0.0276(4) Uani 1 1 d .
C10 C -0.27435(13) 0.68861(18) 0.65100(18) 0.0247(4) Uani 1 1 d .
C9 C -0.35299(14) 0.6198(2) 0.6179(2) 0.0310(4) Uani 1 1 d .
H9 H -0.3536 0.5362 0.636 0.037 Uiso 1 1 calc R
C3 C 0.12007(14) 0.16643(18) 0.6989(2) 0.0294(4) Uani 1 1 d .
H3 H 0.0682 0.1172 0.7139 0.035 Uiso 1 1 calc R
C1 C -0.19308(12) 0.63633(16) 0.71081(19) 0.0225(3) Uani 1 1 d .
C11 C -0.19889(12) 0.51809(19) 0.76721(17) 0.0233(4) Uani 1 1 d .
H11 H -0.2585 0.4865 0.7797 0.028 Uiso 1 1 calc R
C14 C -0.25497(15) 0.23980(19) 0.7211(2) 0.0333(4) Uani 1 1 d .
H14 H -0.2077 0.2475 0.6569 0.04 Uiso 1 1 calc R
C2 C 0.11504(13) 0.29202(17) 0.73014(18) 0.0231(4) Uani 1 1 d .
C12 C -0.15024(13) 0.34094(18) 0.88467(19) 0.0245(4) Uani 1 1 d .
H12 H -0.1008 0.2817 0.8648 0.029 Uiso 1 1 calc R
C6 C 0.35490(16) 0.1363(2) 0.5613(2) 0.0345(5) Uani 1 1 d .
H6 H 0.3558 0.053 0.5417 0.041 Uiso 1 1 calc R
C20 C 1 0 0.0993(3) 0.0576(8) Uani 1 2 d S
H20A H 1.0224 0.0655 0.1572 0.069 Uiso 0.5 1 calc PR
H20B H 0.9776 -0.0655 0.1572 0.069 Uiso 0.5 1 calc PR
C19 C -0.14060(16) 0.3771(2) 1.0306(2) 0.0332(5) Uani 1 1 d .
H19A H -0.0808 0.4142 1.0447 0.05 Uiso 1 1 calc R
H19B H -0.1461 0.3058 1.087 0.05 Uiso 1 1 calc R
H19C H -0.1887 0.4344 1.0537 0.05 Uiso 1 1 calc R
C4 C 0.19679(15) 0.11669(19) 0.6488(2) 0.0314(4) Uani 1 1 d .
H4 H 0.1981 0.0329 0.6317 0.038 Uiso 1 1 calc R
C15 C -0.33752(17) 0.1873(2) 0.6855(2) 0.0386(5) Uani 1 1 d .
H15 H -0.347 0.1615 0.5965 0.046 Uiso 1 1 calc R
C17 C -0.39187(16) 0.2115(2) 0.9077(2) 0.0399(5) Uani 1 1 d .
H17 H -0.4384 0.201 0.9725 0.048 Uiso 1 1 calc R
C7 C 0.42959(15) 0.2049(2) 0.5316(2) 0.0372(5) Uani 1 1 d .
H7 H 0.482 0.1696 0.4919 0.045 Uiso 1 1 calc R
C18 C -0.31045(15) 0.2661(2) 0.9428(2) 0.0321(5) Uani 1 1 d .
H18 H -0.302 0.2935 1.0315 0.039 Uiso 1 1 calc R

loop_
_atom_site_aniso_label
_atom_site_aniso_U_11
_atom_site_aniso_U_22
_atom_site_aniso_U_33
_atom_site_aniso_U_23
_atom_site_aniso_U_13
_atom_site_aniso_U_12
Pd1 0.01647(8) 0.02197(8) 0.02033(8) 0 0 0.00011(10)
Cl1 0.0679(5) 0.0466(4) 0.0839(5) 0.0149(4) -0.0056(4) 0.0053(3)
O1 0.0211(6) 0.0228(6) 0.0324(7) -0.0010(6) 0.0019(6) 0.0005(5)
C8 0.0267(11) 0.0501(15) 0.0351(11) 0.0011(10) -0.0035(9) 0.0037(10)
N1 0.0202(7) 0.0229(7) 0.0215(7) 0.0029(6) 0.0016(6) -0.0004(6)
C13 0.0227(9) 0.0220(9) 0.0271(9) 0.0035(7) 0.0034(8) -0.0001(7)
C16 0.0348(11) 0.0395(12) 0.0389(11) 0.0062(10) -0.0034(10) -0.0139(9)
C5 0.0288(10) 0.0318(11) 0.0223(9) -0.0030(8) -0.0028(8) 0.0071(8)
C10 0.0250(9) 0.0304(10) 0.0189(8) 0.0006(7) 0.0034(7) 0.0062(8)
C9 0.0255(10) 0.0373(12) 0.0302(10) 0.0021(9) -0.0025(9) 0.0029(9)
C3 0.0268(9) 0.0286(10) 0.0328(10) -0.0031(9) -0.0034(9) -0.0015(8)
C1 0.0219(8) 0.0258(9) 0.0200(8) 0.0012(8) 0.0009(8) 0.0022(7)
C11 0.0190(7) 0.0287(13) 0.0222(8) -0.0008(8) 0.0013(6) -0.0005(7)
C14 0.0344(11) 0.0370(11) 0.0284(10) -0.0026(10) 0.0087(10) -0.0065(9)
C2 0.0219(9) 0.0266(9) 0.0210(9) -0.0016(7) -0.0035(7) 0.0024(7)
C12 0.0225(9) 0.0252(10) 0.0256(9) 0.0058(8) 0.0027(8) 0.0010(7)
C6 0.0354(11) 0.0375(12) 0.0305(10) -0.0077(9) -0.0022(9) 0.0140(10)
C20 0.073(2) 0.0473(18) 0.0529(18) 0 0 0.002(3)
C19 0.0324(11) 0.0387(12) 0.0285(10) 0.0074(9) -0.0035(9) -0.0032(9)
C4 0.0342(11) 0.0260(10) 0.0338(10) -0.0074(8) -0.0034(9) 0.0054(8)
C15 0.0427(12) 0.0411(13) 0.0319(11) -0.0021(9) -0.0001(10) -0.0097(10)
C17 0.0322(12) 0.0515(15) 0.0359(12) 0.0081(10) 0.0072(9) -0.0135(11)
C7 0.0296(11) 0.0513(14) 0.0307(10) -0.0049(10) 0.0018(9) 0.0157(10)
C18 0.0317(11) 0.0391(12) 0.0255(10) 0.0027(8) 0.0054(8) -0.0061(9)

loop_
_atom_type_symbol
_atom_type_description
_atom_type_scat_dispersion_real
_atom_type_scat_dispersion_imag
_atom_type_scat_source
C C 0.0033 0.0016 'International Tables Vol C Tables 4.2.6.8 and 6.1.1.4'
H H 0 0 'International Tables Vol C Tables 4.2.6.8 and 6.1.1.4'
Cl Cl 0.1484 0.1585 'International Tables Vol C Tables 4.2.6.8 and 6.1.1.4'
N N 0.0061 0.0033 'International Tables Vol C Tables 4.2.6.8 and 6.1.1.4'
O O 0.0106 0.006 'International Tables Vol C Tables 4.2.6.8 and 6.1.1.4'
Pd Pd -0.9988 1.0072 'International Tables Vol C Tables 4.2.6.8 and 6.1.1.4'

loop_
_geom_angle_atom_site_label_1
_geom_angle_atom_site_label_2
_geom_angle_atom_site_label_3
_geom_angle
_geom_angle_site_symmetry_1
_geom_angle_site_symmetry_3
O1 Pd1 O1 175.22(8) . 4_565
O1 Pd1 N1 90.31(6) . .
O1 Pd1 N1 90.01(6) 4_565 .
O1 Pd1 N1 90.01(6) . 4_565
O1 Pd1 N1 90.31(6) 4_565 4_565
N1 Pd1 N1 172.22(9) . 4_565
C2 O1 Pd1 123.81(12) . .
C9 C8 C7 121.2(2) . 4_565
C9 C8 H8 119.4 . .
C7 C8 H8 119.4 4_565 .
C11 N1 C12 119.65(16) . .
C11 N1 Pd1 123.47(13) . .
C12 N1 Pd1 115.54(11) . .
C18 C13 C14 118.39(19) . .
C18 C13 C12 122.94(18) . .
C14 C13 C12 118.67(17) . .
C15 C16 C17 119.5(2) . .
C15 C16 H16 120.3 . .
C17 C16 H16 120.3 . .
C10 C5 C6 119.7(2) 4_565 .
C10 C5 C4 118.72(18) 4_565 .
C6 C5 C4 121.5(2) . .
C5 C10 C9 117.52(18) 4_565 .
C5 C10 C1 119.62(18) 4_565 .
C9 C10 C1 122.85(19) . .
C8 C9 C10 121.1(2) . .
C8 C9 H9 119.5 . .
C10 C9 H9 119.5 . .
C4 C3 C2 121.61(19) . .
C4 C3 H3 119.2 . .
C2 C3 H3 119.2 . .
C2 C1 C11 120.93(17) 4_565 .
C2 C1 C10 119.60(17) 4_565 .
C11 C1 C10 118.79(16) . .
N1 C11 C1 126.97(17) . .
N1 C11 H11 116.5 . .
C1 C11 H11 116.5 . .
C15 C14 C13 120.4(2) . .
C15 C14 H14 119.8 . .
C13 C14 H14 119.8 . .
O1 C2 C1 125.45(17) . 4_565
O1 C2 C3 115.72(17) . .
C1 C2 C3 118.76(17) 4_565 .
N1 C12 C13 112.76(15) . .
N1 C12 C19 107.30(16) . .
C13 C12 C19 114.22(16) . .
N1 C12 H12 107.4 . .
C13 C12 H12 107.4 . .
C19 C12 H12 107.4 . .
C7 C6 C5 121.2(2) . .
C7 C6 H6 119.4 . .
C5 C6 H6 119.4 . .
Cl1 C20 Cl1 111.9(2) 4_755 .
Cl1 C20 H20A 109.2 4_755 .
Cl1 C20 H20A 109.2 . .
Cl1 C20 H20B 109.2 4_755 .
Cl1 C20 H20B 109.2 . .
H20A C20 H20B 107.9 . .
C12 C19 H19A 109.5 . .
C12 C19 H19B 109.5 . .
H19A C19 H19B 109.5 . .
C12 C19 H19C 109.5 . .
H19A C19 H19C 109.5 . .
H19B C19 H19C 109.5 . .
C3 C4 C5 121.52(19) . .
C3 C4 H4 119.2 . .
C5 C4 H4 119.2 . .
C16 C15 C14 120.4(2) . .
C16 C15 H15 119.8 . .
C14 C15 H15 119.8 . .
C16 C17 C18 120.3(2) . .
C16 C17 H17 119.8 . .
C18 C17 H17 119.8 . .
C6 C7 C8 119.3(2) . 4_565
C6 C7 H7 120.4 . .
C8 C7 H7 120.4 4_565 .
C17 C18 C13 121.0(2) . .
C17 C18 H18 119.5 . .
C13 C18 H18 119.5 . .

loop_
_geom_bond_atom_site_label_1
_geom_bond_atom_site_label_2
_geom_bond_distance
_geom_bond_site_symmetry_2
Pd1 O1 1.9891(15) .
Pd1 O1 1.9891(15) 4_565
Pd1 N1 2.0171(16) .
Pd1 N1 2.0171(16) 4_565
Cl1 C20 1.762(2) .
O1 C2 1.310(2) .
C8 C9 1.374(3) .
C8 C7 1.399(4) 4_565
C8 H8 0.95 .
N1 C11 1.286(2) .
N1 C12 1.498(2) .
C13 C18 1.385(3) .
C13 C14 1.397(3) .
C13 C12 1.527(3) .
C16 C15 1.381(3) .
C16 C17 1.382(3) .
C16 H16 0.95 .
C5 C10 1.417(3) 4_565
C5 C6 1.420(3) .
C5 C4 1.431(3) .
C10 C5 1.417(3) 4_565
C10 C9 1.424(3) .
C10 C1 1.456(3) .
C9 H9 0.95 .
C3 C4 1.351(3) .
C3 C2 1.437(3) .
C3 H3 0.95 .
C1 C2 1.408(3) 4_565
C1 C11 1.438(3) .
C11 H11 0.95 .
C14 C15 1.391(3) .
C14 H14 0.95 .
C2 C1 1.408(3) 4_565
C12 C19 1.527(3) .
C12 H12 1 .
C6 C7 1.369(4) .
C6 H6 0.95 .
C20 Cl1 1.762(2) 4_755
C20 H20A 0.99 .
C20 H20B 0.99 .
C19 H19A 0.98 .
C19 H19B 0.98 .
C19 H19C 0.98 .
C4 H4 0.95 .
C15 H15 0.95 .
C17 C18 1.385(3) .
C17 H17 0.95 .
C7 C8 1.399(4) 4_565
C7 H7 0.95 .
C18 H18 0.95 .

loop_
_geom_torsion_atom_site_label_1
_geom_torsion_atom_site_label_2
_geom_torsion_atom_site_label_3
_geom_torsion_atom_site_label_4
_geom_torsion
_geom_torsion_site_symmetry_1
_geom_torsion_site_symmetry_4
O1 Pd1 O1 C2 63.96(14) 4_565 .
N1 Pd1 O1 C2 157.84(15) . .
N1 Pd1 O1 C2 -29.93(14) 4_565 .
O1 Pd1 N1 C11 -155.50(15) . .
O1 Pd1 N1 C11 19.72(15) 4_565 .
N1 Pd1 N1 C11 112.12(15) 4_565 .
O1 Pd1 N1 C12 37.80(13) . .
O1 Pd1 N1 C12 -146.97(13) 4_565 .
N1 Pd1 N1 C12 -54.58(12) 4_565 .
C7 C8 C9 C10 0.3(3) 4_565 .
C5 C10 C9 C8 -0.7(3) 4_565 .
C1 C10 C9 C8 -179.30(19) . .
C5 C10 C1 C2 -4.0(3) 4_565 4_565
C9 C10 C1 C2 174.50(18) . 4_565
C5 C10 C1 C11 166.57(17) 4_565 .
C9 C10 C1 C11 -14.9(3) . .
C12 N1 C11 C1 167.54(17) . .
Pd1 N1 C11 C1 1.4(3) . .
C2 C1 C11 N1 -22.5(3) 4_565 .
C10 C1 C11 N1 166.96(18) . .
C18 C13 C14 C15 1.6(3) . .
C12 C13 C14 C15 -178.6(2) . .
Pd1 O1 C2 C1 19.8(3) . 4_565
Pd1 O1 C2 C3 -163.42(13) . .
C4 C3 C2 O1 -178.67(19) . .
C4 C3 C2 C1 -1.6(3) . 4_565
C11 N1 C12 C13 34.3(2) . .
Pd1 N1 C12 C13 -158.45(12) . .
C11 N1 C12 C19 -92.3(2) . .
Pd1 N1 C12 C19 74.93(17) . .
C18 C13 C12 N1 -120.1(2) . .
C14 C13 C12 N1 60.1(2) . .
C18 C13 C12 C19 2.7(3) . .
C14 C13 C12 C19 -177.03(19) . .
C10 C5 C6 C7 -0.4(3) 4_565 .
C4 C5 C6 C7 178.3(2) . .
C2 C3 C4 C5 -1.7(3) . .
C10 C5 C4 C3 2.2(3) 4_565 .
C6 C5 C4 C3 -176.5(2) . .
C17 C16 C15 C14 0.9(4) . .
C13 C14 C15 C16 -1.9(4) . .
C15 C16 C17 C18 0.5(4) . .
C5 C6 C7 C8 -0.1(3) . 4_565
C16 C17 C18 C13 -0.7(4) . .
C14 C13 C18 C17 -0.3(3) . .
C12 C13 C18 C17 180.0(2) . .
